data_4343243
loop_
_publ_author_name
'Thalangamaarachchige, Vidura D.'
'Unruh, Daniel K.'
'Cordes, David B.'
'Krempner, Clemens'

_publ_section_title
;
 Synthesis, structure, and reactivity of zwitterionic divalent rare-Earth
 metal silanides.
;
_journal_issue 9
_journal_name_full 'Inorganic chemistry'
_journal_page_first 4189
_journal_page_last 4191
_journal_paper_doi 10.1021/acs.inorgchem.5b00542
_journal_volume 54
_journal_year 2015
_chemical_formula_moiety 'C18 H54 O6 Si8 Yb'
_chemical_formula_sum 'C18 H54 O6 Si8 Yb'
_chemical_formula_weight 764.37
_chemical_name_systematic
; 
 ? 
;
_space_group_IT_number 64
_symmetry_cell_setting orthorhombic
_symmetry_space_group_name_Hall '-C 2ac 2'
_symmetry_space_group_name_H-M 'C m c a'
_atom_sites_solution_hydrogens geom
_atom_sites_solution_primary direct
_atom_sites_solution_secondary difmap
_audit_creation_method SHELXL-97
_cell_angle_alpha 90.00
_cell_angle_beta 90.00
_cell_angle_gamma 90.00
_cell_formula_units_Z 4
_cell_length_a 16.7639(10)
_cell_length_b 12.7811(8)
_cell_length_c 16.8394(10)
_cell_measurement_reflns_used 9891
_cell_measurement_temperature 150(2)
_cell_measurement_theta_max 27.83
_cell_measurement_theta_min 2.34
_cell_volume 3608.0(4)
_computing_cell_refinement 'Bruker SAINT'
_computing_data_collection 'Bruker APEX2'
_computing_data_reduction 'Bruker SAINT'
_computing_molecular_graphics 'Bruker SHELXTL'
_computing_publication_material 'Bruker SHELXTL'
_computing_structure_refinement 'SHELXL-97 (Sheldrick, 2008)'
_computing_structure_solution 'SIR2004 (Burla et al.,  2005)'
_diffrn_ambient_temperature 150(2)
_diffrn_measured_fraction_theta_full 1.000
_diffrn_measured_fraction_theta_max 0.997
_diffrn_measurement_device_type 'Bruker SMART APEX-II CCD'
_diffrn_measurement_method '\w scans'
_diffrn_radiation_monochromator graphite
_diffrn_radiation_source 'fine-focus sealed tube'
_diffrn_radiation_type MoK\a
_diffrn_radiation_wavelength 0.71073
_diffrn_reflns_av_R_equivalents 0.0237
_diffrn_reflns_av_sigmaI/netI 0.0119
_diffrn_reflns_limit_h_max 22
_diffrn_reflns_limit_h_min -22
_diffrn_reflns_limit_k_max 16
_diffrn_reflns_limit_k_min -16
_diffrn_reflns_limit_l_max 21
_diffrn_reflns_limit_l_min -21
_diffrn_reflns_number 21309
_diffrn_reflns_theta_full 25.00
_diffrn_reflns_theta_max 27.90
_diffrn_reflns_theta_min 2.34
_exptl_absorpt_coefficient_mu 2.884
_exptl_absorpt_correction_T_max 0.6248
_exptl_absorpt_correction_T_min 0.4070
_exptl_absorpt_correction_type multi-scan
_exptl_absorpt_process_details 'Bruker SADABS'
_exptl_crystal_colour yellow
_exptl_crystal_density_diffrn 1.407
_exptl_crystal_density_method 'not measured'
_exptl_crystal_description prism
_exptl_crystal_F_000 1568
_exptl_crystal_size_max 0.38
_exptl_crystal_size_mid 0.22
_exptl_crystal_size_min 0.18
_refine_diff_density_max 0.434
_refine_diff_density_min -0.488
_refine_diff_density_rms 0.066
_refine_ls_extinction_method none
_refine_ls_goodness_of_fit_ref 1.090
_refine_ls_hydrogen_treatment constr
_refine_ls_matrix_type full
_refine_ls_number_parameters 120
_refine_ls_number_reflns 2229
_refine_ls_number_restraints 0
_refine_ls_restrained_S_all 1.090
_refine_ls_R_factor_all 0.0288
_refine_ls_R_factor_gt 0.0214
_refine_ls_shift/su_max 0.001
_refine_ls_shift/su_mean 0.000
_refine_ls_structure_factor_coef Fsqd
_refine_ls_weighting_details 'calc w=1/[\s^2^(Fo^2^)+(0.0152P)^2^+9.0789P] where P=(Fo^2^+2Fc^2^)/3'
_refine_ls_weighting_scheme calc
_refine_ls_wR_factor_gt 0.0461
_refine_ls_wR_factor_ref 0.0514
_reflns_number_gt 1837
_reflns_number_total 2229
_reflns_threshold_expression >2sigma(I)
_cod_data_source_file ic5b00542_si_002.cif
_cod_data_source_block Yb-3
_cod_depositor_comments
;
The following automatic conversions were performed:

'_symmetry_cell_setting' value 'Orthorhombic' changed to
'orthorhombic' according to
/usr/data/users/saulius/crontab/automatic-downloads/current/ACS/lib/dictionaries/cif_core.dic
dictionary named 'cif_core.dic' version 2.4.2 from 2011-04-26.

Automatic conversion script
Id: cif_fix_values 3271 2015-04-21 07:52:19Z andrius 
;
_cod_database_code 4343243

loop_
_symmetry_equiv_pos_as_xyz
'x, y, z'
'-x, -y+1/2, z+1/2'
'-x, y+1/2, -z+1/2'
'x, -y, -z'
'x+1/2, y+1/2, z'
'-x+1/2, -y+1, z+1/2'
'-x+1/2, y+1, -z+1/2'
'x+1/2, -y+1/2, -z'
'-x, -y, -z'
'x, y-1/2, -z-1/2'
'x, -y-1/2, z-1/2'
'-x, y, z'
'-x+1/2, -y+1/2, -z'
'x+1/2, y, -z-1/2'
'x+1/2, -y, z-1/2'
'-x+1/2, y+1/2, z'

loop_
_atom_site_label
_atom_site_type_symbol
_atom_site_fract_x
_atom_site_fract_y
_atom_site_fract_z
_atom_site_U_iso_or_equiv
_atom_site_adp_type
_atom_site_occupancy
_atom_site_symmetry_multiplicity
_atom_site_calc_flag
_atom_site_refinement_flags
_atom_site_disorder_assembly
_atom_site_disorder_group
Yb1 Yb 0.0000 0.0000 0.5000 0.03400(7) Uani 1 4 d S . .
Si3 Si 0.0000 0.20183(8) 0.65934(6) 0.0499(3) Uani 1 2 d S . .
C1 C -0.1134(3) 0.0194(3) 0.76291(18) 0.0738(11) Uani 1 1 d . . .
H1A H -0.1639 -0.0189 0.7667 0.111 Uiso 1 1 calc R A 1
H1B H -0.1091 0.0684 0.8075 0.111 Uiso 1 1 calc R A 1
H1C H -0.0688 -0.0301 0.7646 0.111 Uiso 1 1 calc R A 1
C2 C -0.2048(2) 0.1769(3) 0.6489(2) 0.0848(12) Uani 1 1 d . . .
H2A H -0.2062 0.2015 0.5938 0.127 Uiso 1 1 calc R B 1
H2B H -0.2044 0.2372 0.6848 0.127 Uiso 1 1 calc R B 1
H2C H -0.2519 0.1338 0.6595 0.127 Uiso 1 1 calc R B 1
C4 C 0.0958(3) 0.3544(3) 0.5174(2) 0.1001(17) Uani 1 1 d . . .
H4A H 0.1417 0.3072 0.5130 0.150 Uiso 1 1 calc R C 1
H4B H 0.1038 0.4020 0.5623 0.150 Uiso 1 1 calc R C 1
H4C H 0.0907 0.3952 0.4684 0.150 Uiso 1 1 calc R C 1
Si1 Si -0.11037(7) 0.09530(8) 0.66546(5) 0.0501(3) Uani 0.8146(16) 1 d P D 1
Si2 Si 0.0000 0.27354(10) 0.53401(9) 0.0645(5) Uani 0.8146(16) 2 d SP . 1
O1 O -0.11163(17) 0.00224(19) 0.59309(14) 0.0578(7) Uani 0.8146(16) 1 d P D 1
O2 O 0.0000 0.1819(2) 0.46097(19) 0.0625(11) Uani 0.8146(16) 2 d SP D 1
C3 C -0.1766(3) -0.0715(5) 0.5889(3) 0.094(2) Uani 0.8146(16) 1 d P D 1
H3A H -0.1726 -0.1210 0.6331 0.141 Uiso 0.8146(16) 1 calc PR D 1
H3B H -0.1739 -0.1097 0.5385 0.141 Uiso 0.8146(16) 1 calc PR D 1
H3C H -0.2274 -0.0339 0.5921 0.141 Uiso 0.8146(16) 1 calc PR D 1
C5 C 0.0000 0.2130(5) 0.3783(3) 0.093(3) Uani 0.8146(16) 2 d SP D 1
H5A H -0.0350 0.2737 0.3713 0.140 Uiso 0.4073(8) 1 calc PR D 1
H5B H -0.0193 0.1550 0.3455 0.140 Uiso 0.4073(8) 1 calc PR D 1
H5C H 0.0544 0.2315 0.3621 0.140 Uiso 0.4073(8) 1 calc PR D 1
Si11 Si 0.1095(2) 0.2155(3) 0.5767(2) 0.0353(9) Uani 0.1854(16) 1 d P . 2
Si12 Si 0.0000 0.0329(4) 0.7080(2) 0.0303(11) Uani 0.1854(16) 2 d SP . 2
O11 O 0.1114(5) 0.1222(7) 0.5050(5) 0.0329(18) Uiso 0.1854(16) 1 d P D 2
O12 O 0.0000 -0.0579(9) 0.6347(6) 0.028(2) Uiso 0.1854(16) 2 d SP D 2
C13 C 0.1747(10) 0.1188(13) 0.4482(10) 0.048(3) Uiso 0.1854(16) 1 d P D 2
H13A H 0.1889 0.1902 0.4324 0.072 Uiso 0.1854(16) 1 calc PR D 2
H13B H 0.1573 0.0793 0.4015 0.072 Uiso 0.1854(16) 1 calc PR D 2
H13C H 0.2213 0.0845 0.4719 0.072 Uiso 0.1854(16) 1 calc PR D 2
C15 C 0.0000 -0.1711(16) 0.6520(12) 0.036(4) Uiso 0.1854(16) 2 d SP D 2
H15A H -0.0107 -0.2102 0.6030 0.054 Uiso 0.0927(8) 1 calc PR D 2
H15B H -0.0415 -0.1868 0.6912 0.054 Uiso 0.0927(8) 1 calc PR D 2
H15C H 0.0522 -0.1916 0.6732 0.054 Uiso 0.0927(8) 1 calc PR D 2

loop_
_atom_site_aniso_label
_atom_site_aniso_U_11
_atom_site_aniso_U_22
_atom_site_aniso_U_33
_atom_site_aniso_U_23
_atom_site_aniso_U_13
_atom_site_aniso_U_12
Yb1 0.05672(14) 0.02278(10) 0.02248(10) 0.00541(7) 0.000 0.000
Si3 0.0839(8) 0.0326(5) 0.0334(5) 0.0051(4) 0.000 0.000
C1 0.117(3) 0.063(2) 0.0420(17) 0.0020(14) 0.0244(19) -0.018(2)
C2 0.076(2) 0.110(3) 0.068(2) -0.012(2) 0.0096(19) 0.020(2)
C4 0.198(5) 0.0440(18) 0.059(2) 0.0062(15) 0.025(3) -0.044(3)
Si1 0.0745(7) 0.0453(5) 0.0303(4) 0.0017(4) 0.0039(4) 0.0049(5)
Si2 0.1292(15) 0.0262(6) 0.0383(7) 0.0078(5) 0.000 0.000
O1 0.0774(17) 0.0555(14) 0.0404(13) -0.0079(11) 0.0102(12) -0.0123(14)
O2 0.128(4) 0.0275(15) 0.0319(16) 0.0103(13) 0.000 0.000
C3 0.103(4) 0.104(4) 0.076(3) -0.030(3) 0.027(3) -0.049(4)
C5 0.199(10) 0.040(3) 0.040(3) 0.017(3) 0.000 0.000
Si11 0.049(2) 0.0259(16) 0.0305(17) 0.0060(13) -0.0118(15) -0.0126(15)
Si12 0.052(3) 0.028(2) 0.0111(18) 0.0038(16) 0.000 0.000

loop_
_atom_type_symbol
_atom_type_description
_atom_type_scat_dispersion_real
_atom_type_scat_dispersion_imag
_atom_type_scat_source
C C 0.0033 0.0016 'International Tables Vol C Tables 4.2.6.8 and 6.1.1.4'
H H 0.0000 0.0000 'International Tables Vol C Tables 4.2.6.8 and 6.1.1.4'
O O 0.0106 0.0060 'International Tables Vol C Tables 4.2.6.8 and 6.1.1.4'
Si Si 0.0817 0.0704 'International Tables Vol C Tables 4.2.6.8 and 6.1.1.4'
Yb Yb -0.3850 5.5486 'International Tables Vol C Tables 4.2.6.8 and 6.1.1.4'

loop_
_geom_angle_atom_site_label_1
_geom_angle_atom_site_label_2
_geom_angle_atom_site_label_3
_geom_angle
_geom_angle_site_symmetry_1
_geom_angle_site_symmetry_3
O12 Yb1 O12 180.000(1) . 9_556
O12 Yb1 O11 80.4(3) . 9_556
O12 Yb1 O11 99.6(3) 9_556 9_556
O12 Yb1 O11 99.6(3) . 12
O12 Yb1 O11 80.4(3) 9_556 12
O11 Yb1 O11 79.9(4) 9_556 12
O12 Yb1 O11 80.4(3) . 4_556
O12 Yb1 O11 99.6(3) 9_556 4_556
O11 Yb1 O11 100.1(4) 9_556 4_556
O11 Yb1 O11 180.0(4) 12 4_556
O12 Yb1 O11 99.6(3) . .
O12 Yb1 O11 80.4(3) 9_556 .
O11 Yb1 O11 180.0 9_556 .
O11 Yb1 O11 100.1(4) 12 .
O11 Yb1 O11 79.9(4) 4_556 .
O2 Yb1 O1 99.41(8) . 12
O2 Yb1 O1 80.59(8) 9_556 12
O2 Yb1 O1 80.59(8) . 4_556
O2 Yb1 O1 99.41(8) 9_556 4_556
O1 Yb1 O1 180.0 12 4_556
O2 Yb1 O1 80.59(8) . 9_556
O2 Yb1 O1 99.41(8) 9_556 9_556
O1 Yb1 O1 79.91(13) 12 9_556
O1 Yb1 O1 100.09(13) 4_556 9_556
O2 Yb1 O1 99.41(8) . .
O2 Yb1 O1 80.59(8) 9_556 .
O1 Yb1 O1 100.09(13) 12 .
O1 Yb1 O1 79.91(13) 4_556 .
O1 Yb1 O1 180.0 9_556 .
Si1 Si3 Si1 107.14(7) 12 .
Si1 Si3 Si2 106.08(4) 12 .
Si1 Si3 Si2 106.08(4) . .
Si12 Si3 Si11 106.53(11) . 12
Si12 Si3 Si11 106.53(11) . .
Si11 Si3 Si11 105.26(17) 12 .
O1 Si1 C1 105.09(14) . .
O1 Si1 C2 105.40(16) . .
C1 Si1 C2 112.36(18) . .
O1 Si1 Si3 113.05(11) . .
C1 Si1 Si3 111.17(13) . .
C2 Si1 Si3 109.60(14) . .
O2 Si2 C4 105.33(13) . 12
O2 Si2 C4 105.33(13) . .
C4 Si2 C4 112.6(3) 12 .
O2 Si2 Si3 112.91(12) . .
C4 Si2 Si3 110.26(13) 12 .
C4 Si2 Si3 110.26(13) . .
C3 O1 Si1 120.1(3) . .
C3 O1 Yb1 122.7(2) . .
Si1 O1 Yb1 117.26(13) . .
C5 O2 Si2 120.4(3) . .
C5 O2 Yb1 121.8(3) . .
Si2 O2 Yb1 117.82(16) . .
O11 Si11 Si3 112.9(3) . .
O12 Si12 Si3 112.4(4) . .
C13 O11 Si11 120.8(9) . .
C13 O11 Yb1 121.7(8) . .
Si11 O11 Yb1 117.5(4) . .
C15 O12 Si12 121.8(11) . .
C15 O12 Yb1 119.5(10) . .
Si12 O12 Yb1 118.7(6) . .
O11 C13 H13A 109.5 . .
O11 C13 H13B 109.5 . .
H13A C13 H13B 109.5 . .
O11 C13 H13C 109.5 . .
H13A C13 H13C 109.5 . .
H13B C13 H13C 109.5 . .
O12 C15 H15A 109.5 . .
O12 C15 H15B 109.5 . .
H15A C15 H15B 109.5 . .
O12 C15 H15C 109.5 . .
H15A C15 H15C 109.5 . .
H15B C15 H15C 109.5 . .

loop_
_geom_bond_atom_site_label_1
_geom_bond_atom_site_label_2
_geom_bond_distance
_geom_bond_site_symmetry_2
Yb1 O12 2.385(11) .
Yb1 O12 2.385(11) 9_556
Yb1 O2 2.415(3) .
Yb1 O2 2.415(3) 9_556
Yb1 O11 2.436(8) 9_556
Yb1 O11 2.436(8) 12
Yb1 O11 2.436(8) 4_556
Yb1 O11 2.436(8) .
Yb1 O1 2.441(3) 12
Yb1 O1 2.441(3) 4_556
Yb1 O1 2.441(3) 9_556
Yb1 O1 2.441(3) .
Si3 Si1 2.2995(13) 12
Si3 Si1 2.2995(13) .
Si3 Si2 2.3009(17) .
Si3 Si12 2.309(5) .
Si3 Si11 2.310(4) 12
Si3 Si11 2.310(4) .
C1 Si1 1.907(3) .
C1 H1A 0.9800 .
C1 H1B 0.9800 .
C1 H1C 0.9800 .
C2 Si1 1.916(4) .
C2 H2A 0.9800 .
C2 H2B 0.9800 .
C2 H2C 0.9800 .
C4 Si2 1.931(4) .
C4 H4A 0.9800 .
C4 H4B 0.9800 .
C4 H4C 0.9800 .
Si1 O1 1.703(2) .
Si2 O2 1.699(4) .
Si2 C4 1.931(4) 12
O1 C3 1.442(5) .
O2 C5 1.448(6) .
C3 H3A 0.9800 .
C3 H3B 0.9800 .
C3 H3C 0.9800 .
C5 H5A 0.9800 .
C5 H5B 0.9800 .
C5 H5C 0.9800 .
Si11 O11 1.697(9) .
Si12 O12 1.695(12) .
O11 C13 1.429(18) .
O12 C15 1.48(2) .
C13 H13A 0.9800 .
C13 H13B 0.9800 .
C13 H13C 0.9800 .
C15 H15A 0.9800 .
C15 H15B 0.9800 .
C15 H15C 0.9800 .

loop_
_geom_torsion_atom_site_label_1
_geom_torsion_atom_site_label_2
_geom_torsion_atom_site_label_3
_geom_torsion_atom_site_label_4
_geom_torsion
_geom_torsion_site_symmetry_1
_geom_torsion_site_symmetry_4
Si1 Si3 Si1 O1 -56.38(13) 12 .
Si2 Si3 Si1 O1 56.61(12) . .
Si12 Si3 Si1 O1 -76.54(17) . .
Si11 Si3 Si1 O1 77.37(15) 12 .
Si11 Si3 Si1 O1 1.42(18) . .
Si1 Si3 Si1 C1 61.55(14) 12 .
Si2 Si3 Si1 C1 174.53(13) . .
Si12 Si3 Si1 C1 41.38(18) . .
Si11 Si3 Si1 C1 -164.71(16) 12 .
Si11 Si3 Si1 C1 119.34(18) . .
Si1 Si3 Si1 C2 -173.64(12) 12 .
Si2 Si3 Si1 C2 -60.65(13) . .
Si12 Si3 Si1 C2 166.20(18) . .
Si11 Si3 Si1 C2 -39.89(16) 12 .
Si11 Si3 Si1 C2 -115.84(18) . .
Si1 Si3 Si2 O2 56.86(4) 12 .
Si1 Si3 Si2 O2 -56.86(4) . .
Si12 Si3 Si2 O2 0.0 . .
Si11 Si3 Si2 O2 -77.90(10) 12 .
Si11 Si3 Si2 O2 77.90(10) . .
Si1 Si3 Si2 C4 174.38(15) 12 12
Si1 Si3 Si2 C4 60.66(16) . 12
Si12 Si3 Si2 C4 117.52(15) . 12
Si11 Si3 Si2 C4 39.62(18) 12 12
Si11 Si3 Si2 C4 -164.59(19) . 12
Si1 Si3 Si2 C4 -60.65(16) 12 .
Si1 Si3 Si2 C4 -174.38(15) . .
Si12 Si3 Si2 C4 -117.52(15) . .
Si11 Si3 Si2 C4 164.59(19) 12 .
Si11 Si3 Si2 C4 -39.62(18) . .
C1 Si1 O1 C3 58.2(4) . .
C2 Si1 O1 C3 -60.7(4) . .
Si3 Si1 O1 C3 179.6(3) . .
C1 Si1 O1 Yb1 -121.46(18) . .
C2 Si1 O1 Yb1 119.66(18) . .
Si3 Si1 O1 Yb1 -0.04(17) . .
O2 Yb1 O1 C3 129.4(4) . .
O2 Yb1 O1 C3 -50.6(4) 9_556 .
O1 Yb1 O1 C3 -129.2(4) 12 .
O1 Yb1 O1 C3 50.8(4) 4_556 .
O2 Yb1 O1 Si1 -50.97(16) . .
O2 Yb1 O1 Si1 129.03(16) 9_556 .
O1 Yb1 O1 Si1 50.44(19) 12 .
O1 Yb1 O1 Si1 -129.56(19) 4_556 .
C4 Si2 O2 C5 59.62(15) 12 .
C4 Si2 O2 C5 -59.62(15) . .
Si3 Si2 O2 C5 180.0 . .
C4 Si2 O2 Yb1 -120.38(15) 12 .
C4 Si2 O2 Yb1 120.38(15) . .
Si3 Si2 O2 Yb1 0.0 . .
O1 Yb1 O2 C5 129.02(6) 12 .
O1 Yb1 O2 C5 -50.98(6) 4_556 .
O1 Yb1 O2 C5 50.98(6) 9_556 .
O1 Yb1 O2 C5 -129.02(6) . .
O1 Yb1 O2 Si2 -50.98(6) 12 .
O1 Yb1 O2 Si2 129.02(6) 4_556 .
O1 Yb1 O2 Si2 -129.02(6) 9_556 .
O1 Yb1 O2 Si2 50.98(6) . .
Si12 Si3 Si11 O11 54.3(4) . .
Si11 Si3 Si11 O11 -58.6(4) 12 .
Si11 Si3 Si12 O12 56.00(9) 12 .
Si11 Si3 Si12 O12 -56.00(9) . .
Si3 Si11 O11 C13 179.8(9) . .
Si3 Si11 O11 Yb1 2.1(5) . .
O12 Yb1 O11 C13 130.0(10) . .
O12 Yb1 O11 C13 -50.0(10) 9_556 .
O11 Yb1 O11 C13 -128.4(9) 12 .
O11 Yb1 O11 C13 51.6(9) 4_556 .
O12 Yb1 O11 Si11 -52.3(5) . .
O12 Yb1 O11 Si11 127.7(5) 9_556 .
O11 Yb1 O11 Si11 49.3(6) 12 .
O11 Yb1 O11 Si11 -130.7(6) 4_556 .
Si3 Si12 O12 C15 180.000(3) . .
Si3 Si12 O12 Yb1 0.000(1) . .
O11 Yb1 O12 C15 51.0(2) 9_556 .
O11 Yb1 O12 C15 129.0(2) 12 .
O11 Yb1 O12 C15 -51.0(2) 4_556 .
O11 Yb1 O12 C15 -129.0(2) . .
O11 Yb1 O12 Si12 -129.0(2) 9_556 .
O11 Yb1 O12 Si12 -51.0(2) 12 .
O11 Yb1 O12 Si12 129.0(2) 4_556 .
O11 Yb1 O12 Si12 51.0(2) . .
